data_4305168
loop_
_publ_author_name
'Zhiwei Liu'
'Zuqiang Bian'
'Jiang Bian'
'Zhendong Li'
'Daobo Nie'
'Chunhui Huang'

_publ_contact_author 'Chun Hui Huang'
_publ_contact_author_email chhuang@pku.edu.cn
_publ_section_title
;
Acetonitrile-Vapor-Induced Color and Luminescence Changes in a
Cyclometalated Heteroleptic Iridium Complex
;
_journal_name_full 'Inorganic Chemistry'
_journal_page_first 8025
_journal_page_last 8030
_journal_paper_doi 10.1021/ic702141h
_journal_volume 47
_journal_year 2008
_chemical_formula_moiety 'C33 H24 Ir N5 O2'
_chemical_formula_sum 'C33 H24 Ir N5 O2'
_chemical_formula_weight 714.77
_chemical_name_systematic
; 
 ? 
;
_space_group_IT_number 7
_symmetry_cell_setting monoclinic
_symmetry_space_group_name_Hall 'P -2yc'
_symmetry_space_group_name_H-M 'P 1 c 1'
_atom_sites_solution_hydrogens geom
_atom_sites_solution_primary direct
_atom_sites_solution_secondary difmap
_audit_creation_method SHELXL-97
_cell_angle_alpha 90.00
_cell_angle_beta 102.79(3)
_cell_angle_gamma 90.00
_cell_formula_units_Z 4
_cell_length_a 18.893(4)
_cell_length_b 9.7035(19)
_cell_length_c 15.489(3)
_cell_measurement_reflns_used 2324
_cell_measurement_temperature 293(2)
_cell_measurement_theta_max 22.5
_cell_measurement_theta_min 2.3
_cell_volume 2769.1(10)
_computing_cell_refinement Crystalclear
_computing_data_collection Crystalclear
_computing_data_reduction Crystalclear
_computing_structure_refinement 'SHELXL-97 (Sheldrick, 1997)'
_computing_structure_solution 'SHELXS-97 (Sheldrick, 1990)'
_diffrn_ambient_temperature 293(2)
_diffrn_detector_area_resol_mean 7.31
_diffrn_measured_fraction_theta_full 0.998
_diffrn_measured_fraction_theta_max 0.998
_diffrn_measurement_device_type 'Rigaku Saturn'
_diffrn_measurement_method /w
_diffrn_radiation_monochromator confocal
_diffrn_radiation_source 'rotating anode'
_diffrn_radiation_type MoK\a
_diffrn_radiation_wavelength 0.71073
_diffrn_reflns_av_R_equivalents 0.0493
_diffrn_reflns_av_sigmaI/netI 0.0661
_diffrn_reflns_limit_h_max 19
_diffrn_reflns_limit_h_min -24
_diffrn_reflns_limit_k_max 12
_diffrn_reflns_limit_k_min -12
_diffrn_reflns_limit_l_max 19
_diffrn_reflns_limit_l_min -20
_diffrn_reflns_number 20829
_diffrn_reflns_theta_full 27.87
_diffrn_reflns_theta_max 27.87
_diffrn_reflns_theta_min 1.11
_exptl_absorpt_coefficient_mu 4.862
_exptl_absorpt_correction_T_max 0.7591
_exptl_absorpt_correction_T_min 0.5493
_exptl_absorpt_correction_type multi-scan
_exptl_absorpt_process_details crystalclear
_exptl_crystal_density_diffrn 1.714
_exptl_crystal_density_method 'not measured'
_exptl_crystal_F_000 1400
_exptl_crystal_size_max 0.14
_exptl_crystal_size_mid 0.10
_exptl_crystal_size_min 0.06
_refine_diff_density_max 2.518
_refine_diff_density_min -1.518
_refine_diff_density_rms 0.156
_refine_ls_abs_structure_details 'Flack H D (1983), Acta Cryst. A39, 876-881'
_refine_ls_abs_structure_Flack 0.019(10)
_refine_ls_extinction_method none
_refine_ls_goodness_of_fit_ref 1.070
_refine_ls_hydrogen_treatment constr
_refine_ls_matrix_type full
_refine_ls_number_parameters 770
_refine_ls_number_reflns 9332
_refine_ls_number_restraints 65
_refine_ls_restrained_S_all 1.067
_refine_ls_R_factor_all 0.0524
_refine_ls_R_factor_gt 0.0427
_refine_ls_shift/su_max 0.001
_refine_ls_shift/su_mean 0.000
_refine_ls_structure_factor_coef Fsqd
_refine_ls_weighting_details 'calc w=1/[\s^2^(Fo^2^)+(0.0498P)^2^+0.0000P] where P=(Fo^2^+2Fc^2^)/3'
_refine_ls_weighting_scheme calc
_refine_ls_wR_factor_gt 0.0913
_refine_ls_wR_factor_ref 0.1092
_reflns_number_gt 7946
_reflns_number_total 9332
_reflns_threshold_expression >2sigma(I)
_cod_data_source_file ic702141h-file001_2.cif
_cod_data_source_block red
_cod_depositor_comments
;
The following automatic conversions were performed:
'_symmetry_cell_setting' value 'Monoclinic' changed to 'monoclinic'
according to '/home/saulius/struct/CIF-dictionaries/cif_core.dic'
dictionary named 'cif_core.dic' version 2.4.1 from 2010-06-29.

Automatic conversion script
Id: cif_fix_enum 1527 2010-12-29 10:47:43Z saulius 
;
_cod_original_sg_symbol_H-M 'P c'
_cod_database_code 4305168

loop_
_symmetry_equiv_pos_as_xyz
'x, y, z'
'x, -y, z+1/2'

loop_
_atom_site_label
_atom_site_type_symbol
_atom_site_fract_x
_atom_site_fract_y
_atom_site_fract_z
_atom_site_U_iso_or_equiv
_atom_site_adp_type
_atom_site_occupancy
_atom_site_symmetry_multiplicity
_atom_site_calc_flag
_atom_site_refinement_flags
_atom_site_disorder_assembly
_atom_site_disorder_group
Ir1 Ir 0.025657(16) 0.21397(4) 0.257131(19) 0.03243(12) Uani 1 1 d . . .
O1 O 0.1056(4) 0.0631(7) 0.3151(5) 0.0424(18) Uani 1 1 d . . .
O2 O 0.2237(4) 0.0327(9) 0.3726(6) 0.060(2) Uani 1 1 d . . .
N1 N 0.1276(5) 0.3300(10) 0.2799(8) 0.035(2) Uani 1 1 d . . .
N2 N 0.2716(6) 0.4230(12) 0.3008(11) 0.067(4) Uani 1 1 d . . .
N3 N 0.0328(5) 0.1732(10) 0.1298(6) 0.041(2) Uani 1 1 d . . .
N4 N -0.0548(5) 0.0786(12) 0.2553(8) 0.054(3) Uani 1 1 d . . .
C1 C 0.1720(6) 0.1000(14) 0.3343(8) 0.048(3) Uani 1 1 d . . .
C2 C 0.1841(6) 0.2495(14) 0.3070(8) 0.039(3) Uani 1 1 d . . .
C3 C 0.2567(7) 0.2980(13) 0.3169(11) 0.051(4) Uani 1 1 d . . .
H3 H 0.2948 0.2365 0.3357 0.061 Uiso 1 1 calc R . .
C4 C 0.2145(8) 0.5146(14) 0.2800(11) 0.058(4) Uani 1 1 d . . .
C5 C 0.2286(8) 0.6557(16) 0.2706(12) 0.077(5) Uani 1 1 d . . .
H5 H 0.2759 0.6855 0.2742 0.092 Uiso 1 1 calc R . .
C6 C 0.1732(9) 0.7490(15) 0.2562(13) 0.074(5) Uani 1 1 d . . .
H6 H 0.1820 0.8426 0.2510 0.089 Uiso 1 1 calc R . .
C7 C 0.1018(8) 0.6988(13) 0.2494(10) 0.059(4) Uani 1 1 d . . .
H7 H 0.0641 0.7625 0.2421 0.071 Uiso 1 1 calc R . .
C8 C 0.0856(7) 0.5678(13) 0.2529(8) 0.049(3) Uani 1 1 d . . .
H8 H 0.0374 0.5405 0.2450 0.059 Uiso 1 1 calc R . .
C9 C 0.1418(6) 0.4678(12) 0.2686(8) 0.035(3) Uani 1 1 d . . .
C10 C 0.0784(6) 0.0804(12) 0.1066(8) 0.049(3) Uani 1 1 d . . .
H10 H 0.1084 0.0285 0.1503 0.059 Uiso 1 1 calc R . .
C11 C 0.0814(7) 0.0610(15) 0.0191(9) 0.062(4) Uani 1 1 d . . .
H11 H 0.1142 -0.0016 0.0046 0.075 Uiso 1 1 calc R . .
C12 C 0.0367(8) 0.1329(15) -0.0453(10) 0.066(4) Uani 1 1 d . . .
H12 H 0.0378 0.1181 -0.1043 0.079 Uiso 1 1 calc R . .
C13 C -0.0119(9) 0.2307(16) -0.0230(10) 0.066(4) Uani 1 1 d . . .
H13 H -0.0425 0.2822 -0.0666 0.080 Uiso 1 1 calc R . .
C14 C -0.0125(7) 0.2471(14) 0.0646(8) 0.051(3) Uani 1 1 d . . .
C15 C -0.0636(5) 0.3363(12) 0.0989(7) 0.041(2) Uani 1 1 d . . .
C16 C -0.1166(6) 0.4133(15) 0.0452(9) 0.063(4) Uani 1 1 d . . .
H16 H -0.1224 0.4097 -0.0160 0.075 Uiso 1 1 calc R . .
C17 C -0.1620(7) 0.4977(15) 0.0834(12) 0.075(5) Uani 1 1 d . . .
H17 H -0.1986 0.5485 0.0471 0.090 Uiso 1 1 calc R . .
C18 C -0.1527(6) 0.5057(14) 0.1738(12) 0.064(4) Uani 1 1 d . . .
H18 H -0.1830 0.5616 0.1986 0.077 Uiso 1 1 calc R . .
C19 C -0.0971(7) 0.4286(14) 0.2288(11) 0.048(4) Uani 1 1 d . . .
H19 H -0.0908 0.4346 0.2899 0.057 Uiso 1 1 calc R . .
C20 C -0.0507(5) 0.3425(12) 0.1926(8) 0.041(2) Uani 1 1 d . . .
C21 C -0.0834(6) -0.0161(13) 0.1899(10) 0.057(3) Uani 1 1 d . . .
H21 H -0.0671 -0.0167 0.1375 0.068 Uiso 1 1 calc R . .
C22 C -0.1364(7) -0.1110(15) 0.2011(11) 0.058(4) Uani 1 1 d . . .
H22 H -0.1536 -0.1762 0.1575 0.070 Uiso 1 1 calc R . .
C23 C -0.1635(7) -0.1074(15) 0.2779(11) 0.069(4) Uani 1 1 d . . .
H23 H -0.1989 -0.1697 0.2860 0.083 Uiso 1 1 calc R . .
C24 C -0.1373(6) -0.0115(13) 0.3407(9) 0.054(3) Uani 1 1 d . . .
H24 H -0.1559 -0.0081 0.3915 0.065 Uiso 1 1 calc R . .
C25 C -0.0835(5) 0.0819(11) 0.3316(7) 0.038(2) Uani 1 1 d . . .
C26 C -0.0496(6) 0.1797(12) 0.4006(7) 0.040(2) Uani 1 1 d . . .
C27 C -0.0675(7) 0.2016(13) 0.4805(8) 0.048(3) Uani 1 1 d . . .
H27 H -0.1062 0.1528 0.4935 0.058 Uiso 1 1 calc R . .
C28 C -0.0304(8) 0.2932(16) 0.5424(10) 0.066(4) Uani 1 1 d . . .
H28 H -0.0430 0.3066 0.5965 0.080 Uiso 1 1 calc R . .
C29 C 0.0274(7) 0.3654(16) 0.5194(9) 0.061(4) Uani 1 1 d . . .
H29 H 0.0547 0.4280 0.5587 0.073 Uiso 1 1 calc R . .
C30 C 0.0428(6) 0.3422(14) 0.4387(7) 0.047(3) Uani 1 1 d . . .
H30 H 0.0808 0.3914 0.4242 0.056 Uiso 1 1 calc R . .
C31 C 0.0061(5) 0.2518(11) 0.3786(7) 0.031(2) Uani 1 1 d . . .
Ir2 Ir 0.443531(16) 0.22408(4) 0.102445(19) 0.03073(12) Uani 1 1 d . . .
O3 O 0.3610(3) 0.0802(7) 0.1219(5) 0.0387(17) Uani 1 1 d . . .
O4 O 0.2485(4) 0.0654(9) 0.1378(7) 0.064(3) Uani 1 1 d . . .
N5 N 0.3434(5) 0.3487(10) 0.0797(7) 0.031(2) Uani 1 1 d . . .
N6 N 0.2013(6) 0.4624(12) 0.0506(10) 0.064(4) Uani 1 1 d . . .
N7 N 0.4303(5) 0.1908(10) -0.0302(6) 0.037(2) Uani 1 1 d . . .
N8 N 0.4691(5) 0.2590(10) 0.2377(6) 0.036(2) Uani 1 1 d . . .
C32 C 0.2977(5) 0.1275(11) 0.1164(8) 0.043(3) Uani 1 1 d . . .
C33 C 0.2851(7) 0.2746(11) 0.0865(9) 0.038(3) Uani 1 1 d . . .
C34 C 0.2144(7) 0.3326(15) 0.0701(12) 0.063(4) Uani 1 1 d . . .
H34 H 0.1755 0.2754 0.0733 0.075 Uiso 1 1 calc R . .
C35 C 0.2600(7) 0.5462(12) 0.0517(10) 0.047(3) Uani 1 1 d . . .
C36 C 0.2514(7) 0.6879(12) 0.0420(10) 0.054(3) Uani 1 1 d . . .
H36 H 0.2051 0.7254 0.0333 0.065 Uiso 1 1 calc R . .
C37 C 0.3079(8) 0.7721(12) 0.0450(10) 0.058(4) Uani 1 1 d . . .
H37 H 0.3008 0.8667 0.0387 0.070 Uiso 1 1 calc R . .
C38 C 0.3785(7) 0.7167(12) 0.0577(10) 0.053(3) Uani 1 1 d . . .
H38 H 0.4176 0.7758 0.0602 0.064 Uiso 1 1 calc R . .
C39 C 0.3907(6) 0.5776(12) 0.0665(8) 0.044(3) Uani 1 1 d . . .
H39 H 0.4375 0.5427 0.0737 0.053 Uiso 1 1 calc R . .
C40 C 0.3321(7) 0.4887(11) 0.0645(8) 0.035(3) Uani 1 1 d . . .
C41 C 0.3784(6) 0.1088(12) -0.0791(7) 0.044(2) Uani 1 1 d . . .
H41 H 0.3452 0.0683 -0.0507 0.053 Uiso 1 1 calc R . .
C42 C 0.3715(6) 0.0812(12) -0.1682(7) 0.047(3) Uani 1 1 d . . .
H42 H 0.3346 0.0256 -0.1995 0.056 Uiso 1 1 calc R . .
C43 C 0.4229(7) 0.1413(13) -0.2086(8) 0.056(3) Uani 1 1 d . . .
H43 H 0.4212 0.1257 -0.2683 0.067 Uiso 1 1 calc R . .
C44 C 0.4770(7) 0.2252(14) -0.1589(8) 0.052(3) Uani 1 1 d . . .
H44 H 0.5112 0.2663 -0.1856 0.062 Uiso 1 1 calc R . .
C45 C 0.4798(6) 0.2477(11) -0.0683(8) 0.039(2) Uani 1 1 d . . .
C46 C 0.5340(5) 0.3317(12) -0.0114(8) 0.043(2) Uani 1 1 d . . .
C47 C 0.5909(6) 0.3997(15) -0.0375(9) 0.060(3) Uani 1 1 d . . .
H47 H 0.5979 0.3893 -0.0948 0.071 Uiso 1 1 calc R . .
C48 C 0.6365(6) 0.4823(15) 0.0222(10) 0.064(4) Uani 1 1 d . . .
H48 H 0.6739 0.5292 0.0047 0.077 Uiso 1 1 calc R . .
C49 C 0.6276(6) 0.4967(13) 0.1081(9) 0.055(3) Uani 1 1 d . . .
H49 H 0.6584 0.5545 0.1472 0.066 Uiso 1 1 calc R . .
C50 C 0.5724(7) 0.4249(14) 0.1368(11) 0.047(3) Uani 1 1 d . . .
H50 H 0.5683 0.4313 0.1954 0.056 Uiso 1 1 calc R . .
C51 C 0.5240(5) 0.3445(11) 0.0771(8) 0.039(2) Uani 1 1 d . . .
C52 C 0.4356(5) 0.3527(12) 0.2779(7) 0.043(2) Uani 1 1 d . . .
H52 H 0.3989 0.4068 0.2445 0.051 Uiso 1 1 calc R . .
C53 C 0.4549(6) 0.3697(14) 0.3686(8) 0.053(3) Uani 1 1 d . . .
H53 H 0.4311 0.4342 0.3964 0.063 Uiso 1 1 calc R . .
C54 C 0.5104(8) 0.2895(14) 0.4181(9) 0.059(4) Uani 1 1 d . . .
H54 H 0.5244 0.2994 0.4793 0.071 Uiso 1 1 calc R . .
C55 C 0.5438(5) 0.1960(13) 0.3749(7) 0.045(3) Uani 1 1 d . . .
H55 H 0.5819 0.1440 0.4073 0.054 Uiso 1 1 calc R . .
C56 C 0.5228(6) 0.1760(12) 0.2839(7) 0.040(2) Uani 1 1 d . . .
C57 C 0.5528(5) 0.0797(11) 0.2313(7) 0.038(2) Uani 1 1 d . . .
C58 C 0.6048(6) -0.0199(14) 0.2668(9) 0.056(3) Uani 1 1 d . . .
H58 H 0.6238 -0.0225 0.3275 0.067 Uiso 1 1 calc R . .
C59 C 0.6279(6) -0.1130(14) 0.2129(10) 0.059(3) Uani 1 1 d . . .
H59 H 0.6624 -0.1788 0.2369 0.071 Uiso 1 1 calc R . .
C60 C 0.5993(7) -0.1091(14) 0.1211(10) 0.050(3) Uani 1 1 d . . .
H60 H 0.6156 -0.1717 0.0843 0.061 Uiso 1 1 calc R . .
C61 C 0.5480(6) -0.0146(12) 0.0855(9) 0.049(3) Uani 1 1 d . . .
H61 H 0.5284 -0.0139 0.0249 0.059 Uiso 1 1 calc R . .
C62 C 0.5248(5) 0.0826(12) 0.1412(8) 0.037(3) Uani 1 1 d . . .
N9 N 0.7361(16) -0.032(5) -0.0179(19) 0.079(10) Uani 0.55(8) 1 d PDU A 1
C63 C 0.7351(18) 0.053(4) 0.0294(19) 0.054(8) Uani 0.55(8) 1 d PDU A 1
C64 C 0.7355(19) 0.151(4) 0.104(3) 0.084(12) Uani 0.55(8) 1 d PDU A 1
H64A H 0.7109 0.1093 0.1458 0.126 Uiso 0.55(8) 1 calc PR A 1
H64B H 0.7111 0.2342 0.0817 0.126 Uiso 0.55(8) 1 calc PR A 1
H64C H 0.7847 0.1711 0.1335 0.126 Uiso 0.55(8) 1 calc PR A 1
N9' N 0.735(2) -0.095(6) 0.001(3) 0.102(15) Uani 0.45(8) 1 d PDU A 2
C63' C 0.732(4) 0.010(6) 0.027(5) 0.11(2) Uani 0.45(8) 1 d PDU A 2
C64' C 0.736(3) 0.156(4) 0.060(6) 0.113(19) Uani 0.45(8) 1 d PDU A 2
H64D H 0.7821 0.1717 0.0993 0.169 Uiso 0.45(8) 1 calc PR A 2
H64E H 0.6978 0.1722 0.0901 0.169 Uiso 0.45(8) 1 calc PR A 2
H64F H 0.7306 0.2178 0.0101 0.169 Uiso 0.45(8) 1 calc PR A 2
C65 C 0.7375(9) 0.4540(16) 0.3361(11) 0.078(4) Uani 1 1 d DU . .
N10 N 0.7338(11) 0.5669(16) 0.3411(13) 0.128(6) Uani 1 1 d DU . .
C66 C 0.7349(11) 0.3016(15) 0.3221(14) 0.106(6) Uani 1 1 d DU . .
H66A H 0.6881 0.2761 0.2876 0.160 Uiso 1 1 calc R . .
H66B H 0.7434 0.2558 0.3784 0.160 Uiso 1 1 calc R . .
H66C H 0.7717 0.2751 0.2913 0.160 Uiso 1 1 calc R . .

loop_
_atom_site_aniso_label
_atom_site_aniso_U_11
_atom_site_aniso_U_22
_atom_site_aniso_U_33
_atom_site_aniso_U_23
_atom_site_aniso_U_13
_atom_site_aniso_U_12
Ir1 0.0303(3) 0.0357(2) 0.0318(3) 0.00010(19) 0.0079(2) -0.00113(16)
O1 0.043(4) 0.029(4) 0.055(5) 0.008(3) 0.009(4) 0.003(3)
O2 0.044(4) 0.048(5) 0.081(7) -0.003(5) -0.004(4) 0.012(4)
N1 0.028(5) 0.038(5) 0.041(7) -0.001(5) 0.012(5) -0.006(4)
N2 0.048(7) 0.053(7) 0.105(11) 0.000(7) 0.029(7) -0.012(5)
N3 0.048(5) 0.043(5) 0.032(5) -0.010(4) 0.007(4) -0.014(4)
N4 0.049(6) 0.051(7) 0.054(7) -0.001(5) -0.005(5) -0.002(5)
C1 0.040(6) 0.065(8) 0.039(6) -0.003(6) 0.006(5) 0.002(5)
C2 0.035(6) 0.050(6) 0.032(7) -0.006(5) 0.010(5) -0.005(5)
C3 0.027(6) 0.053(8) 0.075(11) 0.007(6) 0.014(6) -0.010(5)
C4 0.054(8) 0.041(7) 0.074(10) -0.004(7) 0.002(7) -0.012(6)
C5 0.058(9) 0.061(9) 0.108(14) -0.019(9) 0.012(9) -0.018(7)
C6 0.072(10) 0.037(7) 0.106(14) -0.011(8) 0.003(10) -0.015(7)
C7 0.069(9) 0.041(7) 0.070(10) -0.010(6) 0.018(7) 0.006(6)
C8 0.051(7) 0.041(7) 0.053(8) 0.006(6) 0.007(6) 0.006(5)
C9 0.037(6) 0.039(6) 0.028(6) -0.008(5) 0.003(4) -0.001(4)
C10 0.055(7) 0.042(6) 0.053(7) -0.015(5) 0.016(6) -0.009(5)
C11 0.064(8) 0.066(9) 0.063(9) -0.023(7) 0.026(7) -0.016(7)
C12 0.085(10) 0.067(10) 0.054(9) -0.021(7) 0.031(8) -0.026(7)
C13 0.090(12) 0.074(10) 0.036(8) -0.009(7) 0.014(8) -0.018(8)
C14 0.054(8) 0.065(8) 0.026(6) 0.011(6) -0.008(6) -0.020(6)
C15 0.034(5) 0.044(5) 0.040(6) 0.003(5) -0.002(4) -0.005(5)
C16 0.050(7) 0.079(10) 0.051(8) 0.017(7) -0.006(6) -0.010(6)
C17 0.048(7) 0.061(9) 0.113(14) 0.043(9) 0.013(8) 0.002(6)
C18 0.039(7) 0.053(8) 0.104(13) 0.026(8) 0.023(7) 0.009(5)
C19 0.041(7) 0.041(7) 0.060(9) 0.003(6) 0.007(7) 0.003(5)
C20 0.036(5) 0.039(6) 0.049(7) -0.004(5) 0.010(5) -0.016(4)
C21 0.050(7) 0.052(8) 0.065(9) -0.007(7) 0.005(6) -0.016(6)
C22 0.059(9) 0.045(7) 0.072(12) -0.005(7) 0.020(8) -0.016(6)
C23 0.055(8) 0.061(9) 0.092(12) 0.026(8) 0.017(8) -0.011(7)
C24 0.047(6) 0.057(8) 0.056(8) 0.013(6) 0.007(6) -0.006(5)
C25 0.032(5) 0.043(6) 0.041(6) 0.004(5) 0.015(4) -0.002(4)
C26 0.039(6) 0.044(6) 0.037(6) 0.013(5) 0.013(5) -0.004(5)
C27 0.045(7) 0.063(8) 0.041(7) 0.004(6) 0.022(5) 0.004(5)
C28 0.065(9) 0.092(12) 0.042(8) 0.003(7) 0.011(7) 0.021(7)
C29 0.059(8) 0.081(11) 0.043(7) -0.005(7) 0.011(6) 0.013(7)
C30 0.046(6) 0.061(8) 0.032(6) -0.020(6) 0.006(5) -0.004(5)
C31 0.033(5) 0.037(5) 0.028(6) -0.001(5) 0.019(5) 0.004(4)
Ir2 0.0303(3) 0.0309(2) 0.0309(3) -0.0002(2) 0.0066(2) -0.00135(18)
O3 0.031(4) 0.032(4) 0.054(5) 0.001(3) 0.011(3) -0.004(3)
O4 0.047(5) 0.046(5) 0.104(8) 0.013(5) 0.026(5) -0.001(4)
N5 0.037(5) 0.028(5) 0.026(5) 0.004(4) 0.000(4) 0.004(4)
N6 0.039(6) 0.042(6) 0.103(10) 0.022(6) 0.002(6) 0.012(4)
N7 0.037(5) 0.046(5) 0.029(5) 0.007(4) 0.007(4) 0.010(4)
N8 0.034(5) 0.043(5) 0.029(5) -0.007(4) 0.000(4) 0.001(4)
C32 0.037(5) 0.034(6) 0.062(8) 0.005(5) 0.019(5) -0.008(4)
C33 0.048(7) 0.030(6) 0.041(8) 0.000(5) 0.016(6) 0.000(4)
C34 0.041(7) 0.041(7) 0.107(14) 0.012(8) 0.020(8) 0.004(6)
C35 0.052(7) 0.028(6) 0.057(8) -0.002(6) 0.003(6) 0.001(5)
C36 0.050(7) 0.032(6) 0.077(10) 0.005(6) 0.008(7) 0.014(5)
C37 0.083(10) 0.030(6) 0.064(9) 0.005(6) 0.019(8) 0.003(6)
C38 0.060(8) 0.044(7) 0.060(9) 0.008(6) 0.022(7) -0.015(5)
C39 0.048(6) 0.037(6) 0.048(7) 0.005(5) 0.012(5) 0.007(5)
C40 0.055(7) 0.026(5) 0.026(6) 0.005(4) 0.016(5) 0.002(4)
C41 0.045(6) 0.043(6) 0.043(6) -0.001(5) 0.007(5) -0.003(5)
C42 0.046(6) 0.055(7) 0.034(6) -0.006(5) -0.002(5) 0.000(5)
C43 0.065(8) 0.059(8) 0.038(6) -0.018(6) 0.002(6) 0.014(6)
C44 0.055(8) 0.071(9) 0.035(7) 0.003(6) 0.023(6) 0.012(6)
C45 0.038(6) 0.037(6) 0.038(6) 0.011(5) -0.002(5) 0.000(4)
C46 0.039(6) 0.046(6) 0.045(6) 0.001(5) 0.014(5) -0.013(5)
C47 0.039(6) 0.085(10) 0.059(8) 0.014(7) 0.020(6) -0.010(6)
C48 0.038(6) 0.074(10) 0.078(10) 0.033(8) 0.010(6) -0.012(6)
C49 0.034(6) 0.050(7) 0.072(9) 0.012(7) -0.008(6) -0.017(5)
C50 0.037(7) 0.048(8) 0.056(9) -0.001(7) 0.009(6) -0.008(5)
C51 0.030(5) 0.030(5) 0.054(7) 0.004(5) 0.004(5) -0.003(4)
C52 0.040(6) 0.050(7) 0.037(6) -0.007(5) 0.007(5) -0.005(5)
C53 0.062(8) 0.058(9) 0.042(7) -0.016(6) 0.019(6) -0.011(6)
C54 0.064(9) 0.073(10) 0.033(7) -0.001(6) -0.003(6) 0.011(7)
C55 0.023(5) 0.075(8) 0.033(6) 0.005(5) -0.005(4) 0.000(5)
C56 0.040(6) 0.049(7) 0.026(5) 0.003(5) -0.004(4) -0.001(5)
C57 0.029(5) 0.039(6) 0.041(6) 0.007(5) -0.001(4) 0.004(4)
C58 0.045(6) 0.065(9) 0.055(8) 0.009(7) 0.004(6) 0.003(6)
C59 0.049(7) 0.056(8) 0.073(10) 0.003(7) 0.016(7) 0.020(6)
C60 0.047(7) 0.045(7) 0.054(9) 0.001(6) 0.000(6) 0.016(5)
C61 0.041(6) 0.045(7) 0.058(8) -0.013(6) 0.003(5) 0.010(5)
C62 0.023(5) 0.034(6) 0.051(8) 0.013(5) 0.003(5) 0.003(4)
N9 0.076(12) 0.087(14) 0.075(13) -0.006(9) 0.018(8) -0.003(9)
C63 0.053(11) 0.056(11) 0.053(11) -0.008(8) 0.015(8) -0.010(8)
C64 0.082(14) 0.085(14) 0.086(15) -0.004(9) 0.021(9) 0.007(9)
N9' 0.101(17) 0.103(18) 0.103(18) -0.002(10) 0.025(10) 0.002(10)
C63' 0.11(2) 0.11(2) 0.11(2) 0.001(10) 0.026(11) 0.000(10)
C64' 0.11(2) 0.11(2) 0.12(2) 0.001(10) 0.025(11) 0.007(10)
C65 0.087(7) 0.088(9) 0.062(7) 0.007(7) 0.027(6) 0.005(7)
N10 0.141(9) 0.135(10) 0.113(9) 0.003(8) 0.036(8) 0.003(8)
C66 0.095(9) 0.112(10) 0.113(10) 0.010(8) 0.024(8) 0.009(8)

loop_
_atom_type_symbol
_atom_type_description
_atom_type_scat_dispersion_real
_atom_type_scat_dispersion_imag
_atom_type_scat_source
C C 0.0033 0.0016 'International Tables Vol C Tables 4.2.6.8 and 6.1.1.4'
H H 0.0000 0.0000 'International Tables Vol C Tables 4.2.6.8 and 6.1.1.4'
N N 0.0061 0.0033 'International Tables Vol C Tables 4.2.6.8 and 6.1.1.4'
O O 0.0106 0.0060 'International Tables Vol C Tables 4.2.6.8 and 6.1.1.4'
Ir Ir -1.4442 7.9887 'International Tables Vol C Tables 4.2.6.8 and 6.1.1.4'

loop_
_geom_angle_atom_site_label_1
_geom_angle_atom_site_label_2
_geom_angle_atom_site_label_3
_geom_angle
_geom_angle_site_symmetry_1
_geom_angle_site_symmetry_3
_geom_angle_publ_flag
C20 Ir1 N4 86.6(4) . . ?
C20 Ir1 C31 95.2(4) . . ?
N4 Ir1 C31 80.7(4) . . ?
C20 Ir1 N3 80.4(4) . . ?
N4 Ir1 N3 94.1(4) . . ?
C31 Ir1 N3 173.5(4) . . ?
C20 Ir1 O1 174.4(4) . . ?
N4 Ir1 O1 91.2(4) . . ?
C31 Ir1 O1 89.5(4) . . ?
N3 Ir1 O1 94.6(4) . . ?
C20 Ir1 N1 105.7(4) . . ?
N4 Ir1 N1 167.4(4) . . ?
C31 Ir1 N1 95.2(4) . . ?
N3 Ir1 N1 90.7(4) . . ?
O1 Ir1 N1 76.8(3) . . ?
C1 O1 Ir1 118.0(7) . . ?
C2 N1 C9 116.6(10) . . ?
C2 N1 Ir1 111.6(8) . . ?
C9 N1 Ir1 131.7(8) . . ?
C3 N2 C4 117.5(12) . . ?
C10 N3 C14 118.9(11) . . ?
C10 N3 Ir1 124.7(9) . . ?
C14 N3 Ir1 116.4(9) . . ?
C21 N4 C25 117.9(11) . . ?
C21 N4 Ir1 128.1(10) . . ?
C25 N4 Ir1 114.0(8) . . ?
O2 C1 O1 127.3(12) . . ?
O2 C1 C2 119.1(10) . . ?
O1 C1 C2 113.5(10) . . ?
N1 C2 C3 122.1(12) . . ?
N1 C2 C1 119.1(10) . . ?
C3 C2 C1 118.6(11) . . ?
N2 C3 C2 122.6(13) . . ?
N2 C3 H3 118.7 . . ?
C2 C3 H3 118.7 . . ?
N2 C4 C5 119.7(13) . . ?
N2 C4 C9 120.5(12) . . ?
C5 C4 C9 119.8(13) . . ?
C6 C5 C4 120.5(14) . . ?
C6 C5 H5 119.8 . . ?
C4 C5 H5 119.8 . . ?
C5 C6 C7 117.9(13) . . ?
C5 C6 H6 121.1 . . ?
C7 C6 H6 121.1 . . ?
C8 C7 C6 123.9(13) . . ?
C8 C7 H7 118.1 . . ?
C6 C7 H7 118.1 . . ?
C7 C8 C9 119.9(12) . . ?
C7 C8 H8 120.1 . . ?
C9 C8 H8 120.1 . . ?
N1 C9 C8 121.6(11) . . ?
N1 C9 C4 120.2(11) . . ?
C8 C9 C4 118.0(12) . . ?
N3 C10 C11 121.3(13) . . ?
N3 C10 H10 119.3 . . ?
C11 C10 H10 119.3 . . ?
C12 C11 C10 119.9(13) . . ?
C12 C11 H11 120.0 . . ?
C10 C11 H11 120.0 . . ?
C11 C12 C13 120.0(13) . . ?
C11 C12 H12 120.0 . . ?
C13 C12 H12 120.0 . . ?
C14 C13 C12 117.9(16) . . ?
C14 C13 H13 121.1 . . ?
C12 C13 H13 121.1 . . ?
C13 C14 N3 121.8(14) . . ?
C13 C14 C15 125.0(13) . . ?
N3 C14 C15 113.0(11) . . ?
C16 C15 C20 122.3(12) . . ?
C16 C15 C14 123.1(11) . . ?
C20 C15 C14 114.5(10) . . ?
C15 C16 C17 119.5(13) . . ?
C15 C16 H16 120.3 . . ?
C17 C16 H16 120.3 . . ?
C18 C17 C16 120.6(13) . . ?
C18 C17 H17 119.7 . . ?
C16 C17 H17 119.7 . . ?
C17 C18 C19 119.6(14) . . ?
C17 C18 H18 120.2 . . ?
C19 C18 H18 120.2 . . ?
C20 C19 C18 121.2(15) . . ?
C20 C19 H19 119.4 . . ?
C18 C19 H19 119.4 . . ?
C19 C20 C15 116.7(12) . . ?
C19 C20 Ir1 127.8(10) . . ?
C15 C20 Ir1 115.2(8) . . ?
N4 C21 C22 121.3(14) . . ?
N4 C21 H21 119.4 . . ?
C22 C21 H21 119.4 . . ?
C23 C22 C21 119.8(14) . . ?
C23 C22 H22 120.1 . . ?
C21 C22 H22 120.1 . . ?
C24 C23 C22 119.0(13) . . ?
C24 C23 H23 120.5 . . ?
C22 C23 H23 120.5 . . ?
C23 C24 C25 122.1(12) . . ?
C23 C24 H24 119.0 . . ?
C25 C24 H24 119.0 . . ?
C24 C25 N4 119.9(11) . . ?
C24 C25 C26 123.9(10) . . ?
N4 C25 C26 116.0(9) . . ?
C31 C26 C27 120.2(12) . . ?
C31 C26 C25 112.7(9) . . ?
C27 C26 C25 127.1(10) . . ?
C26 C27 C28 122.6(12) . . ?
C26 C27 H27 118.7 . . ?
C28 C27 H27 118.7 . . ?
C27 C28 C29 116.6(13) . . ?
C27 C28 H28 121.7 . . ?
C29 C28 H28 121.7 . . ?
C30 C29 C28 119.0(14) . . ?
C30 C29 H29 120.5 . . ?
C28 C29 H29 120.5 . . ?
C31 C30 C29 123.8(12) . . ?
C31 C30 H30 118.1 . . ?
C29 C30 H30 118.1 . . ?
C30 C31 C26 117.8(10) . . ?
C30 C31 Ir1 125.8(8) . . ?
C26 C31 Ir1 116.4(8) . . ?
C51 Ir2 N7 80.0(4) . . ?
C51 Ir2 C62 84.1(4) . . ?
N7 Ir2 C62 96.1(4) . . ?
C51 Ir2 N8 94.9(4) . . ?
N7 Ir2 N8 173.7(4) . . ?
C62 Ir2 N8 79.7(4) . . ?
C51 Ir2 O3 174.5(4) . . ?
N7 Ir2 O3 96.1(4) . . ?
C62 Ir2 O3 92.5(3) . . ?
N8 Ir2 O3 88.8(3) . . ?
C51 Ir2 N5 107.9(4) . . ?
N7 Ir2 N5 90.9(4) . . ?
C62 Ir2 N5 167.1(4) . . ?
N8 Ir2 N5 94.1(4) . . ?
O3 Ir2 N5 75.9(3) . . ?
C32 O3 Ir2 117.2(6) . . ?
C33 N5 C40 116.2(11) . . ?
C33 N5 Ir2 112.6(7) . . ?
C40 N5 Ir2 131.2(9) . . ?
C34 N6 C35 117.4(11) . . ?
C45 N7 C41 119.2(10) . . ?
C45 N7 Ir2 116.0(8) . . ?
C41 N7 Ir2 124.6(8) . . ?
C52 N8 C56 122.0(10) . . ?
C52 N8 Ir2 123.6(8) . . ?
C56 N8 Ir2 114.4(7) . . ?
O4 C32 O3 124.8(10) . . ?
O4 C32 C33 118.5(10) . . ?
O3 C32 C33 116.6(8) . . ?
N5 C33 C34 122.1(11) . . ?
N5 C33 C32 117.3(10) . . ?
C34 C33 C32 120.6(10) . . ?
N6 C34 C33 123.0(12) . . ?
N6 C34 H34 118.5 . . ?
C33 C34 H34 118.5 . . ?
N6 C35 C36 120.8(12) . . ?
N6 C35 C40 120.4(11) . . ?
C36 C35 C40 118.8(12) . . ?
C37 C36 C35 121.9(13) . . ?
C37 C36 H36 119.1 . . ?
C35 C36 H36 119.1 . . ?
C36 C37 C38 119.7(11) . . ?
C36 C37 H37 120.2 . . ?
C38 C37 H37 120.2 . . ?
C39 C38 C37 121.5(11) . . ?
C39 C38 H38 119.2 . . ?
C37 C38 H38 119.2 . . ?
C38 C39 C40 119.3(11) . . ?
C38 C39 H39 120.4 . . ?
C40 C39 H39 120.4 . . ?
N5 C40 C39 120.5(11) . . ?
N5 C40 C35 120.5(11) . . ?
C39 C40 C35 118.9(10) . . ?
N7 C41 C42 124.6(10) . . ?
N7 C41 H41 117.7 . . ?
C42 C41 H41 117.7 . . ?
C41 C42 C43 116.5(10) . . ?
C41 C42 H42 121.8 . . ?
C43 C42 H42 121.8 . . ?
C42 C43 C44 119.6(11) . . ?
C42 C43 H43 120.2 . . ?
C44 C43 H43 120.2 . . ?
C43 C44 C45 120.0(12) . . ?
C43 C44 H44 120.0 . . ?
C45 C44 H44 120.0 . . ?
N7 C45 C44 120.1(11) . . ?
N7 C45 C46 115.9(11) . . ?
C44 C45 C46 124.0(11) . . ?
C47 C46 C51 120.7(10) . . ?
C47 C46 C45 125.2(11) . . ?
C51 C46 C45 114.1(9) . . ?
C48 C47 C46 119.2(12) . . ?
C48 C47 H47 120.4 . . ?
C46 C47 H47 120.4 . . ?
C47 C48 C49 121.0(10) . . ?
C47 C48 H48 119.5 . . ?
C49 C48 H48 119.5 . . ?
C48 C49 C50 120.7(12) . . ?
C48 C49 H49 119.7 . . ?
C50 C49 H49 119.7 . . ?
C51 C50 C49 119.6(14) . . ?
C51 C50 H50 120.2 . . ?
C49 C50 H50 120.2 . . ?
C50 C51 C46 118.8(10) . . ?
C50 C51 Ir2 127.4(10) . . ?
C46 C51 Ir2 113.6(8) . . ?
N8 C52 C53 120.6(11) . . ?
N8 C52 H52 119.7 . . ?
C53 C52 H52 119.7 . . ?
C52 C53 C54 119.4(12) . . ?
C52 C53 H53 120.3 . . ?
C54 C53 H53 120.3 . . ?
C55 C54 C53 118.4(12) . . ?
C55 C54 H54 120.8 . . ?
C53 C54 H54 120.8 . . ?
C54 C55 C56 122.1(11) . . ?
C54 C55 H55 119.0 . . ?
C56 C55 H55 119.0 . . ?
N8 C56 C55 117.4(10) . . ?
N8 C56 C57 115.3(9) . . ?
C55 C56 C57 127.2(10) . . ?
C62 C57 C58 119.4(11) . . ?
C62 C57 C56 116.7(9) . . ?
C58 C57 C56 123.9(10) . . ?
C59 C58 C57 120.5(12) . . ?
C59 C58 H58 119.7 . . ?
C57 C58 H58 119.7 . . ?
C58 C59 C60 119.8(12) . . ?
C58 C59 H59 120.1 . . ?
C60 C59 H59 120.1 . . ?
C61 C60 C59 120.5(13) . . ?
C61 C60 H60 119.7 . . ?
C59 C60 H60 119.7 . . ?
C60 C61 C62 119.6(12) . . ?
C60 C61 H61 120.2 . . ?
C62 C61 H61 120.2 . . ?
C57 C62 C61 120.2(10) . . ?
C57 C62 Ir2 113.9(8) . . ?
C61 C62 Ir2 125.7(9) . . ?
N9 C63 C64 171(4) . . ?
N9' C63' C64' 174(7) . . ?
C63' C64' H64D 109.5 . . ?
C63' C64' H64E 109.5 . . ?
H64D C64' H64E 109.5 . . ?
C63' C64' H64F 109.5 . . ?
H64D C64' H64F 109.5 . . ?
H64E C64' H64F 109.5 . . ?
N10 C65 C66 174(2) . . ?
C65 C66 H66A 109.5 . . ?
C65 C66 H66B 109.5 . . ?
H66A C66 H66B 109.5 . . ?
C65 C66 H66C 109.5 . . ?
H66A C66 H66C 109.5 . . ?
H66B C66 H66C 109.5 . . ?

loop_
_geom_bond_atom_site_label_1
_geom_bond_atom_site_label_2
_geom_bond_distance
_geom_bond_site_symmetry_2
_geom_bond_publ_flag
Ir1 C20 1.999(12) . ?
Ir1 N4 2.004(11) . ?
Ir1 C31 2.030(10) . ?
Ir1 N3 2.045(9) . ?
Ir1 O1 2.152(7) . ?
Ir1 N1 2.191(10) . ?
O1 C1 1.274(13) . ?
O2 C1 1.215(13) . ?
N1 C2 1.315(16) . ?
N1 C9 1.382(16) . ?
N2 C3 1.282(16) . ?
N2 C4 1.379(18) . ?
N3 C10 1.348(14) . ?
N3 C14 1.374(15) . ?
N4 C21 1.386(16) . ?
N4 C25 1.406(15) . ?
C1 C2 1.543(18) . ?
C2 C3 1.425(16) . ?
C3 H3 0.9300 . ?
C4 C5 1.41(2) . ?
C4 C9 1.420(17) . ?
C5 C6 1.37(2) . ?
C5 H5 0.9300 . ?
C6 C7 1.42(2) . ?
C6 H6 0.9300 . ?
C7 C8 1.311(17) . ?
C7 H7 0.9300 . ?
C8 C9 1.420(16) . ?
C8 H8 0.9300 . ?
C10 C11 1.381(17) . ?
C10 H10 0.9300 . ?
C11 C12 1.35(2) . ?
C11 H11 0.9300 . ?
C12 C13 1.41(2) . ?
C12 H12 0.9300 . ?
C13 C14 1.369(19) . ?
C13 H13 0.9300 . ?
C14 C15 1.479(18) . ?
C15 C16 1.373(16) . ?
C15 C20 1.418(15) . ?
C16 C17 1.41(2) . ?
C16 H16 0.9300 . ?
C17 C18 1.37(2) . ?
C17 H17 0.9300 . ?
C18 C19 1.413(19) . ?
C18 H18 0.9300 . ?
C19 C20 1.412(18) . ?
C19 H19 0.9300 . ?
C21 C22 1.400(17) . ?
C21 H21 0.9300 . ?
C22 C23 1.39(2) . ?
C22 H22 0.9300 . ?
C23 C24 1.36(2) . ?
C23 H23 0.9300 . ?
C24 C25 1.392(14) . ?
C24 H24 0.9300 . ?
C25 C26 1.467(16) . ?
C26 C31 1.368(13) . ?
C26 C27 1.370(15) . ?
C27 C28 1.38(2) . ?
C27 H27 0.9300 . ?
C28 C29 1.41(2) . ?
C28 H28 0.9300 . ?
C29 C30 1.363(16) . ?
C29 H29 0.9300 . ?
C30 C31 1.353(15) . ?
C30 H30 0.9300 . ?
Ir2 C51 2.024(10) . ?
Ir2 N7 2.040(9) . ?
Ir2 C62 2.048(10) . ?
Ir2 N8 2.071(10) . ?
Ir2 O3 2.163(6) . ?
Ir2 N5 2.207(10) . ?
O3 C32 1.266(12) . ?
O4 C32 1.215(11) . ?
N5 C33 1.338(15) . ?
N5 C40 1.387(14) . ?
N6 C34 1.306(17) . ?
N6 C35 1.371(16) . ?
N7 C45 1.331(14) . ?
N7 C41 1.355(14) . ?
N8 C52 1.338(14) . ?
N8 C56 1.366(14) . ?
C32 C33 1.503(15) . ?
C33 C34 1.421(18) . ?
C34 H34 0.9300 . ?
C35 C36 1.388(16) . ?
C35 C40 1.445(16) . ?
C36 C37 1.337(19) . ?
C36 H36 0.9300 . ?
C37 C38 1.409(19) . ?
C37 H37 0.9300 . ?
C38 C39 1.372(16) . ?
C38 H38 0.9300 . ?
C39 C40 1.399(16) . ?
C39 H39 0.9300 . ?
C41 C42 1.384(15) . ?
C41 H41 0.9300 . ?
C42 C43 1.394(17) . ?
C42 H42 0.9300 . ?
C43 C44 1.397(18) . ?
C43 H43 0.9300 . ?
C44 C45 1.409(17) . ?
C44 H44 0.9300 . ?
C45 C46 1.446(15) . ?
C46 C47 1.396(13) . ?
C46 C51 1.430(15) . ?
C47 C48 1.374(19) . ?
C47 H47 0.9300 . ?
C48 C49 1.384(19) . ?
C48 H48 0.9300 . ?
C49 C50 1.406(17) . ?
C49 H49 0.9300 . ?
C50 C51 1.387(18) . ?
C50 H50 0.9300 . ?
C52 C53 1.381(15) . ?
C52 H52 0.9300 . ?
C53 C54 1.392(18) . ?
C53 H53 0.9300 . ?
C54 C55 1.362(17) . ?
C54 H54 0.9300 . ?
C55 C56 1.391(15) . ?
C55 H55 0.9300 . ?
C56 C57 1.437(15) . ?
C57 C62 1.379(15) . ?
C57 C58 1.401(15) . ?
C58 C59 1.365(17) . ?
C58 H58 0.9300 . ?
C59 C60 1.406(19) . ?
C59 H59 0.9300 . ?
C60 C61 1.358(16) . ?
C60 H60 0.9300 . ?
C61 C62 1.412(16) . ?
C61 H61 0.9300 . ?
N9 C63 1.103(9) . ?
C63 C64 1.499(9) . ?
C64 H64A 0.9600 . ?
C64 H64B 0.9600 . ?
C64 H64C 0.9600 . ?
N9' C63' 1.102(9) . ?
C63' C64' 1.500(9) . ?
C64' H64D 0.9600 . ?
C64' H64E 0.9600 . ?
C64' H64F 0.9600 . ?
C65 N10 1.102(8) . ?
C65 C66 1.493(8) . ?
C66 H66A 0.9600 . ?
C66 H66B 0.9600 . ?
C66 H66C 0.9600 . ?

loop_
_geom_torsion_atom_site_label_1
_geom_torsion_atom_site_label_2
_geom_torsion_atom_site_label_3
_geom_torsion_atom_site_label_4
_geom_torsion
_geom_torsion_site_symmetry_1
_geom_torsion_site_symmetry_2
_geom_torsion_site_symmetry_3
_geom_torsion_site_symmetry_4
_geom_torsion_publ_flag
C20 Ir1 O1 C1 116(3) . . . . ?
N4 Ir1 O1 C1 -177.7(9) . . . . ?
C31 Ir1 O1 C1 -97.0(8) . . . . ?
N3 Ir1 O1 C1 88.1(8) . . . . ?
N1 Ir1 O1 C1 -1.5(8) . . . . ?
C20 Ir1 N1 C2 -168.1(9) . . . . ?
N4 Ir1 N1 C2 24(2) . . . . ?
C31 Ir1 N1 C2 95.0(9) . . . . ?
N3 Ir1 N1 C2 -87.9(9) . . . . ?
O1 Ir1 N1 C2 6.7(8) . . . . ?
C20 Ir1 N1 C9 9.9(12) . . . . ?
N4 Ir1 N1 C9 -157.8(18) . . . . ?
C31 Ir1 N1 C9 -87.1(12) . . . . ?
N3 Ir1 N1 C9 90.1(12) . . . . ?
O1 Ir1 N1 C9 -175.4(12) . . . . ?
C20 Ir1 N3 C10 -179.0(9) . . . . ?
N4 Ir1 N3 C10 -93.2(9) . . . . ?
C31 Ir1 N3 C10 -131(4) . . . . ?
O1 Ir1 N3 C10 -1.7(8) . . . . ?
N1 Ir1 N3 C10 75.1(9) . . . . ?
C20 Ir1 N3 C14 1.1(8) . . . . ?
N4 Ir1 N3 C14 87.0(9) . . . . ?
C31 Ir1 N3 C14 50(4) . . . . ?
O1 Ir1 N3 C14 178.5(8) . . . . ?
N1 Ir1 N3 C14 -104.7(8) . . . . ?
C20 Ir1 N4 C21 87.3(11) . . . . ?
C31 Ir1 N4 C21 -176.8(12) . . . . ?
N3 Ir1 N4 C21 7.2(12) . . . . ?
O1 Ir1 N4 C21 -87.5(11) . . . . ?
N1 Ir1 N4 C21 -105(2) . . . . ?
C20 Ir1 N4 C25 -93.8(8) . . . . ?
C31 Ir1 N4 C25 2.1(8) . . . . ?
N3 Ir1 N4 C25 -173.9(8) . . . . ?
O1 Ir1 N4 C25 91.4(8) . . . . ?
N1 Ir1 N4 C25 74(2) . . . . ?
Ir1 O1 C1 O2 174.6(10) . . . . ?
Ir1 O1 C1 C2 -3.3(12) . . . . ?
C9 N1 C2 C3 -5.3(19) . . . . ?
Ir1 N1 C2 C3 172.9(11) . . . . ?
C9 N1 C2 C1 170.9(10) . . . . ?
Ir1 N1 C2 C1 -10.8(14) . . . . ?
O2 C1 C2 N1 -168.1(11) . . . . ?
O1 C1 C2 N1 9.9(16) . . . . ?
O2 C1 C2 C3 8.2(18) . . . . ?
O1 C1 C2 C3 -173.7(11) . . . . ?
C4 N2 C3 C2 5(3) . . . . ?
N1 C2 C3 N2 1(2) . . . . ?
C1 C2 C3 N2 -175.7(14) . . . . ?
C3 N2 C4 C5 173.6(17) . . . . ?
C3 N2 C4 C9 -6(2) . . . . ?
N2 C4 C5 C6 -175.3(17) . . . . ?
C9 C4 C5 C6 4(3) . . . . ?
C4 C5 C6 C7 -1(3) . . . . ?
C5 C6 C7 C8 -3(3) . . . . ?
C6 C7 C8 C9 3(2) . . . . ?
C2 N1 C9 C8 -170.3(11) . . . . ?
Ir1 N1 C9 C8 11.9(18) . . . . ?
C2 N1 C9 C4 4.4(19) . . . . ?
Ir1 N1 C9 C4 -173.5(10) . . . . ?
C7 C8 C9 N1 174.6(13) . . . . ?
C7 C8 C9 C4 0(2) . . . . ?
N2 C4 C9 N1 1(2) . . . . ?
C5 C4 C9 N1 -178.3(14) . . . . ?
N2 C4 C9 C8 176.0(14) . . . . ?
C5 C4 C9 C8 -3(2) . . . . ?
C14 N3 C10 C11 1.5(16) . . . . ?
Ir1 N3 C10 C11 -178.4(8) . . . . ?
N3 C10 C11 C12 -1.8(18) . . . . ?
C10 C11 C12 C13 2(2) . . . . ?
C11 C12 C13 C14 -1(2) . . . . ?
C12 C13 C14 N3 1(2) . . . . ?
C12 C13 C14 C15 -175.0(12) . . . . ?
C10 N3 C14 C13 -1.0(18) . . . . ?
Ir1 N3 C14 C13 178.9(10) . . . . ?
C10 N3 C14 C15 175.2(9) . . . . ?
Ir1 N3 C14 C15 -4.9(13) . . . . ?
C13 C14 C15 C16 0(2) . . . . ?
N3 C14 C15 C16 -176.1(11) . . . . ?
C13 C14 C15 C20 -176.5(12) . . . . ?
N3 C14 C15 C20 7.4(14) . . . . ?
C20 C15 C16 C17 -2.5(18) . . . . ?
C14 C15 C16 C17 -178.7(11) . . . . ?
C15 C16 C17 C18 1(2) . . . . ?
C16 C17 C18 C19 0(2) . . . . ?
C17 C18 C19 C20 0(2) . . . . ?
C18 C19 C20 C15 -0.8(17) . . . . ?
C18 C19 C20 Ir1 -174.7(9) . . . . ?
C16 C15 C20 C19 2.3(16) . . . . ?
C14 C15 C20 C19 178.7(10) . . . . ?
C16 C15 C20 Ir1 176.9(9) . . . . ?
C14 C15 C20 Ir1 -6.6(12) . . . . ?
N4 Ir1 C20 C19 82.3(10) . . . . ?
C31 Ir1 C20 C19 2.0(11) . . . . ?
N3 Ir1 C20 C19 177.0(11) . . . . ?
O1 Ir1 C20 C19 149(3) . . . . ?
N1 Ir1 C20 C19 -95.0(10) . . . . ?
N4 Ir1 C20 C15 -91.6(8) . . . . ?
C31 Ir1 C20 C15 -172.0(8) . . . . ?
N3 Ir1 C20 C15 3.1(7) . . . . ?
O1 Ir1 C20 C15 -25(4) . . . . ?
N1 Ir1 C20 C15 91.1(8) . . . . ?
C25 N4 C21 C22 -3.5(19) . . . . ?
Ir1 N4 C21 C22 175.4(10) . . . . ?
N4 C21 C22 C23 3(2) . . . . ?
C21 C22 C23 C24 0(2) . . . . ?
C22 C23 C24 C25 -1(2) . . . . ?
C23 C24 C25 N4 0.1(18) . . . . ?
C23 C24 C25 C26 -174.9(12) . . . . ?
C21 N4 C25 C24 2.1(16) . . . . ?
Ir1 N4 C25 C24 -176.9(8) . . . . ?
C21 N4 C25 C26 177.6(10) . . . . ?
Ir1 N4 C25 C26 -1.5(12) . . . . ?
C24 C25 C26 C31 174.6(10) . . . . ?
N4 C25 C26 C31 -0.6(14) . . . . ?
C24 C25 C26 C27 -4.5(18) . . . . ?
N4 C25 C26 C27 -179.7(11) . . . . ?
C31 C26 C27 C28 -1.3(19) . . . . ?
C25 C26 C27 C28 177.7(12) . . . . ?
C26 C27 C28 C29 0(2) . . . . ?
C27 C28 C29 C30 1(2) . . . . ?
C28 C29 C30 C31 -1(2) . . . . ?
C29 C30 C31 C26 -0.1(19) . . . . ?
C29 C30 C31 Ir1 179.3(10) . . . . ?
C27 C26 C31 C30 1.1(17) . . . . ?
C25 C26 C31 C30 -178.1(10) . . . . ?
C27 C26 C31 Ir1 -178.4(9) . . . . ?
C25 C26 C31 Ir1 2.4(12) . . . . ?
C20 Ir1 C31 C30 -96.3(11) . . . . ?
N4 Ir1 C31 C30 178.0(11) . . . . ?
N3 Ir1 C31 C30 -144(3) . . . . ?
O1 Ir1 C31 C30 86.7(11) . . . . ?
N1 Ir1 C31 C30 10.0(11) . . . . ?
C20 Ir1 C31 C26 83.1(9) . . . . ?
N4 Ir1 C31 C26 -2.6(9) . . . . ?
N3 Ir1 C31 C26 35(4) . . . . ?
O1 Ir1 C31 C26 -93.8(9) . . . . ?
N1 Ir1 C31 C26 -170.5(9) . . . . ?
C51 Ir2 O3 C32 -137(4) . . . . ?
N7 Ir2 O3 C32 -92.4(8) . . . . ?
C62 Ir2 O3 C32 171.2(9) . . . . ?
N8 Ir2 O3 C32 91.6(8) . . . . ?
N5 Ir2 O3 C32 -3.0(8) . . . . ?
C51 Ir2 N5 C33 174.0(9) . . . . ?
N7 Ir2 N5 C33 94.3(9) . . . . ?
C62 Ir2 N5 C33 -29(2) . . . . ?
N8 Ir2 N5 C33 -89.5(9) . . . . ?
O3 Ir2 N5 C33 -1.8(8) . . . . ?
C51 Ir2 N5 C40 -9.8(12) . . . . ?
N7 Ir2 N5 C40 -89.6(11) . . . . ?
C62 Ir2 N5 C40 147.5(17) . . . . ?
N8 Ir2 N5 C40 86.7(11) . . . . ?
O3 Ir2 N5 C40 174.4(12) . . . . ?
C51 Ir2 N7 C45 5.4(8) . . . . ?
C62 Ir2 N7 C45 -77.5(8) . . . . ?
N8 Ir2 N7 C45 -30(4) . . . . ?
O3 Ir2 N7 C45 -170.7(8) . . . . ?
N5 Ir2 N7 C45 113.4(8) . . . . ?
C51 Ir2 N7 C41 -179.2(9) . . . . ?
C62 Ir2 N7 C41 97.9(9) . . . . ?
N8 Ir2 N7 C41 146(3) . . . . ?
O3 Ir2 N7 C41 4.7(9) . . . . ?
N5 Ir2 N7 C41 -71.2(9) . . . . ?
C51 Ir2 N8 C52 97.3(9) . . . . ?
N7 Ir2 N8 C52 132(3) . . . . ?
C62 Ir2 N8 C52 -179.6(10) . . . . ?
O3 Ir2 N8 C52 -86.9(9) . . . . ?
N5 Ir2 N8 C52 -11.1(9) . . . . ?
C51 Ir2 N8 C56 -83.9(8) . . . . ?
N7 Ir2 N8 C56 -49(4) . . . . ?
C62 Ir2 N8 C56 -0.9(8) . . . . ?
O3 Ir2 N8 C56 91.9(8) . . . . ?
N5 Ir2 N8 C56 167.7(8) . . . . ?
Ir2 O3 C32 O4 -169.0(10) . . . . ?
Ir2 O3 C32 C33 6.9(14) . . . . ?
C40 N5 C33 C34 6.4(19) . . . . ?
Ir2 N5 C33 C34 -176.8(11) . . . . ?
C40 N5 C33 C32 -171.0(10) . . . . ?
Ir2 N5 C33 C32 5.8(14) . . . . ?
O4 C32 C33 N5 167.5(12) . . . . ?
O3 C32 C33 N5 -8.7(17) . . . . ?
O4 C32 C33 C34 -10(2) . . . . ?
O3 C32 C33 C34 173.9(13) . . . . ?
C35 N6 C34 C33 -4(3) . . . . ?
N5 C33 C34 N6 -3(3) . . . . ?
C32 C33 C34 N6 174.6(15) . . . . ?
C34 N6 C35 C36 -172.4(16) . . . . ?
C34 N6 C35 C40 6(2) . . . . ?
N6 C35 C36 C37 178.4(15) . . . . ?
C40 C35 C36 C37 0(2) . . . . ?
C35 C36 C37 C38 0(2) . . . . ?
C36 C37 C38 C39 1(2) . . . . ?
C37 C38 C39 C40 -1(2) . . . . ?
C33 N5 C40 C39 172.6(11) . . . . ?
Ir2 N5 C40 C39 -3.5(18) . . . . ?
C33 N5 C40 C35 -3.7(18) . . . . ?
Ir2 N5 C40 C35 -179.8(9) . . . . ?
C38 C39 C40 N5 -175.3(12) . . . . ?
C38 C39 C40 C35 1.1(18) . . . . ?
N6 C35 C40 N5 -3(2) . . . . ?
C36 C35 C40 N5 176.2(13) . . . . ?
N6 C35 C40 C39 -179.1(13) . . . . ?
C36 C35 C40 C39 -0.2(19) . . . . ?
C45 N7 C41 C42 -1.6(17) . . . . ?
Ir2 N7 C41 C42 -176.9(9) . . . . ?
N7 C41 C42 C43 1.2(17) . . . . ?
C41 C42 C43 C44 -0.6(17) . . . . ?
C42 C43 C44 C45 0.6(19) . . . . ?
C41 N7 C45 C44 1.5(16) . . . . ?
Ir2 N7 C45 C44 177.2(9) . . . . ?
C41 N7 C45 C46 -178.9(10) . . . . ?
Ir2 N7 C45 C46 -3.3(13) . . . . ?
C43 C44 C45 N7 -1.0(18) . . . . ?
C43 C44 C45 C46 179.4(12) . . . . ?
N7 C45 C46 C47 179.5(11) . . . . ?
C44 C45 C46 C47 -1(2) . . . . ?
N7 C45 C46 C51 -2.2(15) . . . . ?
C44 C45 C46 C51 177.3(11) . . . . ?
C51 C46 C47 C48 -1.6(19) . . . . ?
C45 C46 C47 C48 176.6(12) . . . . ?
C46 C47 C48 C49 1(2) . . . . ?
C47 C48 C49 C50 1(2) . . . . ?
C48 C49 C50 C51 -3(2) . . . . ?
C49 C50 C51 C46 3.0(19) . . . . ?
C49 C50 C51 Ir2 176.7(9) . . . . ?
C47 C46 C51 C50 -0.6(18) . . . . ?
C45 C46 C51 C50 -178.9(11) . . . . ?
C47 C46 C51 Ir2 -175.1(9) . . . . ?
C45 C46 C51 Ir2 6.6(13) . . . . ?
N7 Ir2 C51 C50 179.7(12) . . . . ?
C62 Ir2 C51 C50 -83.0(11) . . . . ?
N8 Ir2 C51 C50 -4.0(11) . . . . ?
O3 Ir2 C51 C50 -135(3) . . . . ?
N5 Ir2 C51 C50 92.0(11) . . . . ?
N7 Ir2 C51 C46 -6.4(8) . . . . ?
C62 Ir2 C51 C46 90.9(9) . . . . ?
N8 Ir2 C51 C46 170.0(8) . . . . ?
O3 Ir2 C51 C46 39(4) . . . . ?
N5 Ir2 C51 C46 -94.1(8) . . . . ?
C56 N8 C52 C53 0.7(17) . . . . ?
Ir2 N8 C52 C53 179.4(8) . . . . ?
N8 C52 C53 C54 0.7(18) . . . . ?
C52 C53 C54 C55 0(2) . . . . ?
C53 C54 C55 C56 -2(2) . . . . ?
C52 N8 C56 C55 -2.6(16) . . . . ?
Ir2 N8 C56 C55 178.6(8) . . . . ?
C52 N8 C56 C57 179.3(10) . . . . ?
Ir2 N8 C56 C57 0.5(12) . . . . ?
C54 C55 C56 N8 3.2(18) . . . . ?
C54 C55 C56 C57 -178.9(12) . . . . ?
N8 C56 C57 C62 0.5(14) . . . . ?
C55 C56 C57 C62 -177.4(11) . . . . ?
N8 C56 C57 C58 -175.7(10) . . . . ?
C55 C56 C57 C58 6.4(18) . . . . ?
C62 C57 C58 C59 0.2(17) . . . . ?
C56 C57 C58 C59 176.3(11) . . . . ?
C57 C58 C59 C60 0(2) . . . . ?
C58 C59 C60 C61 -1(2) . . . . ?
C59 C60 C61 C62 2(2) . . . . ?
C58 C57 C62 C61 0.4(16) . . . . ?
C56 C57 C62 C61 -175.9(10) . . . . ?
C58 C57 C62 Ir2 175.2(8) . . . . ?
C56 C57 C62 Ir2 -1.2(12) . . . . ?
C60 C61 C62 C57 -1.4(17) . . . . ?
C60 C61 C62 Ir2 -175.5(10) . . . . ?
C51 Ir2 C62 C57 97.1(8) . . . . ?
N7 Ir2 C62 C57 176.4(8) . . . . ?
N8 Ir2 C62 C57 1.1(8) . . . . ?
O3 Ir2 C62 C57 -87.2(8) . . . . ?
N5 Ir2 C62 C57 -61(2) . . . . ?
C51 Ir2 C62 C61 -88.4(10) . . . . ?
N7 Ir2 C62 C61 -9.2(10) . . . . ?
N8 Ir2 C62 C61 175.5(10) . . . . ?
O3 Ir2 C62 C61 87.2(10) . . . . ?
N5 Ir2 C62 C61 113.2(19) . . . . ?
